data_4331013
loop_
_publ_author_name
'Aline Arnold'
'Christian Limberg'
'Ramona Metzinger'

_publ_contact_author_address
;
      Institut fuer Chemie
      Humboldt Universitaet zu Berlin
      Brook-Taylor-Str. 2
      12489 Berlin
      Germany
;
_publ_contact_author_email ramona.metzinger@chemie.hu-berlin.de
_publ_contact_author_fax 0049-30-20936966
_publ_contact_author_name 'Ramona Metzinger'
_publ_contact_author_phone 0049-30-20937391
_publ_section_title
;
 Chiral Tripodal Ligand Containing Three N-Heterocyclic Donor Functions
 and Its Copper Complexes: Crystallization of [LCuI]22+/[L2CuII]2+
 Stereoisomers and Tyrosinase Activity
;
_journal_name_full 'Inorganic Chemistry'
_journal_page_first 12210
_journal_page_last 12217
_journal_paper_doi 10.1021/ic301391s
_journal_volume 51
_journal_year 2012
_chemical_formula_moiety 'C58 H54 Cu2 N12 O4, 2(C F3 O3 S)'
_chemical_formula_sum 'C60 H54 Cu2 F6 N12 O10 S2'
_chemical_formula_weight 1408.35
_chemical_name_systematic
; 
 ? 
;
_space_group_IT_number 2
_symmetry_cell_setting triclinic
_symmetry_space_group_name_Hall '-P 1'
_symmetry_space_group_name_H-M 'P -1'
_atom_sites_solution_hydrogens geom
_atom_sites_solution_primary direct
_atom_sites_solution_secondary difmap
_audit_creation_method SHELXL-97
_cell_angle_alpha 91.018(4)
_cell_angle_beta 94.906(3)
_cell_angle_gamma 105.248(4)
_cell_formula_units_Z 2
_cell_length_a 7.6320(3)
_cell_length_b 13.2020(7)
_cell_length_c 31.5000(13)
_cell_measurement_reflns_used 8096
_cell_measurement_temperature 100(2)
_cell_measurement_theta_max 25.50
_cell_measurement_theta_min 3.18
_cell_volume 3048.2(2)
_computing_cell_refinement 'X-AREA (Stoe & Cie, 2002)'
_computing_data_collection 'X-AREA (Stoe & Cie, 2002)'
_computing_data_reduction 'X-RED (Stoe & Cie, 2002)'
_computing_molecular_graphics 'PLATON, 1990'
_computing_publication_material 'PLATON, 1990'
_computing_structure_refinement 'SHELXL97 (Sheldrick, 1997)'
_computing_structure_solution 'SHELXS97 (Sheldrick, 1997)'
_diffrn_ambient_temperature 100(2)
_diffrn_detector_area_resol_mean 6.67
_diffrn_measured_fraction_theta_full 0.997
_diffrn_measured_fraction_theta_max 0.997
_diffrn_measurement_device 'Stoe IPDS-2t diffractometer'
_diffrn_measurement_method '\w-rotation,\w-incr.=1\%,319 exposures'
_diffrn_radiation_collimation '0.5 mm diameter monocapillary'
_diffrn_radiation_monochromator 'planar graphite'
_diffrn_radiation_source 'long fine focus sealed x-ray tube'
_diffrn_radiation_type MoK\a
_diffrn_radiation_wavelength 0.71073
_diffrn_reflns_av_R_equivalents 0.1322
_diffrn_reflns_av_sigmaI/netI 0.0922
_diffrn_reflns_limit_h_max 9
_diffrn_reflns_limit_h_min -9
_diffrn_reflns_limit_k_max 15
_diffrn_reflns_limit_k_min -15
_diffrn_reflns_limit_l_max 38
_diffrn_reflns_limit_l_min -38
_diffrn_reflns_number 37993
_diffrn_reflns_theta_full 25.00
_diffrn_reflns_theta_max 25.50
_diffrn_reflns_theta_min 3.18
_diffrn_standards_decay_% 'no decay'
_diffrn_standards_interval_count 0
_diffrn_standards_interval_time 0
_diffrn_standards_number 0
_exptl_absorpt_coefficient_mu 0.854
_exptl_absorpt_correction_type none
_exptl_absorpt_process_details none
_exptl_crystal_colour 'light brown'
_exptl_crystal_density_diffrn 1.534
_exptl_crystal_description needle
_exptl_crystal_F_000 1444
_exptl_crystal_size_max 0.46
_exptl_crystal_size_mid 0.06
_exptl_crystal_size_min 0.06
_refine_diff_density_max 2.893
_refine_diff_density_min -1.289
_refine_diff_density_rms 0.125
_refine_ls_extinction_coef 0.0058(9)
_refine_ls_extinction_expression Fc^*^=kFc[1+0.001xFc^2^\l^3^/sin(2\q)]^-1/4^
_refine_ls_extinction_method SHELXL
_refine_ls_goodness_of_fit_ref 1.052
_refine_ls_hydrogen_treatment constr
_refine_ls_matrix_type full
_refine_ls_number_parameters 842
_refine_ls_number_reflns 11309
_refine_ls_number_restraints 8
_refine_ls_restrained_S_all 1.060
_refine_ls_R_factor_all 0.1123
_refine_ls_R_factor_gt 0.0830
_refine_ls_shift/su_max 0.000
_refine_ls_shift/su_mean 0.000
_refine_ls_structure_factor_coef Fsqd
_refine_ls_weighting_details 'calc w=1/[\s^2^(Fo^2^)+(0.1161P)^2^+8.9456P] where P=(Fo^2^+2Fc^2^)/3'
_refine_ls_weighting_scheme calc
_refine_ls_wR_factor_gt 0.2110
_refine_ls_wR_factor_ref 0.2338
_reflns_number_gt 8073
_reflns_number_total 11309
_reflns_threshold_expression >2sigma(I)
_cod_data_source_file ic301391s_si_001_7.cif
_cod_data_source_block c:\stoe\1\aa334r_complex6
_cod_original_sg_symbol_Hall -P1
_cod_database_code 4331013

loop_
_symmetry_equiv_pos_as_xyz
'x, y, z'
'-x, -y, -z'

loop_
_atom_site_label
_atom_site_type_symbol
_atom_site_fract_x
_atom_site_fract_y
_atom_site_fract_z
_atom_site_U_iso_or_equiv
_atom_site_adp_type
_atom_site_occupancy
_atom_site_symmetry_multiplicity
_atom_site_calc_flag
_atom_site_refinement_flags
_atom_site_disorder_assembly
_atom_site_disorder_group
C1 C -0.2013(8) -0.6771(5) 0.51382(19) 0.0280(12) Uani 1 1 d . . .
C2 C -0.2726(7) -0.7546(5) 0.48128(18) 0.0269(12) Uani 1 1 d . . .
C3 C -0.3255(8) -0.8601(5) 0.4922(2) 0.0312(13) Uani 1 1 d . . .
H3A H -0.3710 -0.9132 0.4702 0.037 Uiso 1 1 calc R . .
C4 C -0.3128(8) -0.8886(5) 0.5342(2) 0.0347(14) Uani 1 1 d . . .
H4A H -0.3484 -0.9604 0.5411 0.042 Uiso 1 1 calc R . .
C5 C -0.2474(8) -0.8106(5) 0.5660(2) 0.0344(14) Uani 1 1 d . . .
H5A H -0.2403 -0.8292 0.5950 0.041 Uiso 1 1 calc R . .
C6 C -0.1921(8) -0.7054(5) 0.55586(19) 0.0302(13) Uani 1 1 d . . .
H6A H -0.1477 -0.6528 0.5780 0.036 Uiso 1 1 calc R . .
C7 C -0.2697(7) -0.7270(5) 0.43653(19) 0.0264(12) Uani 1 1 d . . .
C8 C -0.3935(8) -0.7672(5) 0.40154(19) 0.0292(13) Uani 1 1 d . . .
C9 C -0.1431(8) -0.6583(5) 0.38047(19) 0.0275(12) Uani 1 1 d . . .
C10 C -0.3908(8) -0.7427(5) 0.32194(18) 0.0315(13) Uani 1 1 d . . .
H10A H -0.5216 -0.7479 0.3211 0.038 Uiso 1 1 calc R . .
H10B H -0.3736 -0.8090 0.3110 0.038 Uiso 1 1 calc R . .
H10C H -0.3326 -0.6853 0.3043 0.038 Uiso 1 1 calc R . .
C11 C -0.5805(7) -0.8322(5) 0.40076(18) 0.0271(12) Uani 1 1 d . . .
C12 C -0.6534(8) -0.9208(5) 0.3731(2) 0.0332(14) Uani 1 1 d . . .
H12A H -0.5797 -0.9419 0.3537 0.040 Uiso 1 1 calc R . .
C13 C -0.8327(9) -0.9770(5) 0.3744(2) 0.0360(15) Uani 1 1 d . . .
H13A H -0.8826 -1.0358 0.3552 0.043 Uiso 1 1 calc R . .
C14 C -0.9406(8) -0.9499(5) 0.4030(2) 0.0352(15) Uani 1 1 d . . .
H14A H -1.0639 -0.9896 0.4032 0.042 Uiso 1 1 calc R . .
C15 C -0.8698(8) -0.8646(5) 0.4314(2) 0.0349(14) Uani 1 1 d . . .
H15A H -0.9427 -0.8472 0.4519 0.042 Uiso 1 1 calc R . .
C16 C -0.6919(8) -0.8052(5) 0.4297(2) 0.0321(13) Uani 1 1 d . . .
H16A H -0.6447 -0.7452 0.4484 0.038 Uiso 1 1 calc R . .
C17 C 0.1858(8) -0.5579(5) 0.37636(18) 0.0281(13) Uani 1 1 d . . .
C18 C 0.4059(8) -0.4972(5) 0.4264(2) 0.0324(14) Uani 1 1 d . . .
H18A H 0.4697 -0.4758 0.4537 0.039 Uiso 1 1 calc R . .
C19 C 0.4826(8) -0.4954(5) 0.3891(2) 0.0344(14) Uani 1 1 d . . .
H19A H 0.6091 -0.4725 0.3855 0.041 Uiso 1 1 calc R . .
C20 C 0.3717(9) -0.5332(6) 0.3120(2) 0.0359(14) Uani 1 1 d . . .
H20C H 0.5026 -0.5130 0.3086 0.043 Uiso 1 1 calc R . .
H20B H 0.3142 -0.4830 0.2978 0.043 Uiso 1 1 calc R . .
H20A H 0.3166 -0.6038 0.2991 0.043 Uiso 1 1 calc R . .
C21 C -0.0012(8) -0.6025(5) 0.35152(17) 0.0252(12) Uani 1 1 d . . .
C22 C 0.0525(9) -0.7685(5) 0.3308(2) 0.0333(14) Uani 1 1 d . . .
H22C H 0.0776 -0.8062 0.3059 0.040 Uiso 1 1 calc R . .
H22B H -0.0516 -0.8129 0.3438 0.040 Uiso 1 1 calc R . .
H22A H 0.1599 -0.7515 0.3517 0.040 Uiso 1 1 calc R . .
C23 C -0.0537(7) -0.5099(5) 0.32906(19) 0.0275(12) Uani 1 1 d . . .
C24 C -0.0664(9) -0.5034(6) 0.2853(2) 0.0381(15) Uani 1 1 d . . .
H24A H -0.0506 -0.5584 0.2674 0.046 Uiso 1 1 calc R . .
C25 C -0.1030(10) -0.4139(6) 0.2682(2) 0.0431(17) Uani 1 1 d . . .
H25A H -0.1123 -0.4066 0.2382 0.052 Uiso 1 1 calc R . .
C26 C -0.1258(9) -0.3358(5) 0.2953(2) 0.0387(15) Uani 1 1 d . . .
H26A H -0.1511 -0.2740 0.2843 0.046 Uiso 1 1 calc R . .
C27 C -0.1105(8) -0.3498(5) 0.3389(2) 0.0359(15) Uani 1 1 d . . .
H27A H -0.1246 -0.2959 0.3576 0.043 Uiso 1 1 calc R . .
C28 C -0.5497(10) -0.1781(7) 0.3051(3) 0.0514(19) Uani 1 1 d D . .
C29 C -0.5758(11) -0.6553(8) 0.2019(2) 0.067(3) Uani 1 1 d D . .
C30 C -0.9008(8) 0.0017(5) 0.0741(2) 0.0335(14) Uani 1 1 d . . .
H30A H -0.9503 0.0173 0.0470 0.040 Uiso 1 1 calc R . .
C31 C -0.9707(9) 0.0098(5) 0.1120(2) 0.0366(15) Uani 1 1 d . . .
H31A H -1.0782 0.0307 0.1162 0.044 Uiso 1 1 calc R . .
C32 C -0.7240(8) -0.0453(5) 0.1232(2) 0.0303(13) Uani 1 1 d . . .
C33 C -0.5666(8) -0.0792(5) 0.14712(18) 0.0284(13) Uani 1 1 d . . .
C34 C -0.4242(8) 0.0211(5) 0.16571(19) 0.0298(13) Uani 1 1 d . . .
C35 C -0.3757(8) 0.0396(5) 0.2087(2) 0.0351(14) Uani 1 1 d . . .
H35A H -0.4292 -0.0095 0.2286 0.042 Uiso 1 1 calc R . .
C36 C -0.2454(9) 0.1329(6) 0.2222(2) 0.0394(16) Uani 1 1 d . . .
H36A H -0.2073 0.1480 0.2517 0.047 Uiso 1 1 calc R . .
C37 C -0.1735(9) 0.2022(5) 0.1924(2) 0.0350(14) Uani 1 1 d . . .
H37A H -0.0856 0.2665 0.2008 0.042 Uiso 1 1 calc R . .
C38 C -0.2315(9) 0.1767(5) 0.1500(2) 0.0377(15) Uani 1 1 d . . .
H38A H -0.1817 0.2255 0.1295 0.045 Uiso 1 1 calc R . .
C39 C -0.8747(9) -0.0089(6) 0.1890(2) 0.0397(15) Uani 1 1 d . . .
H39A H -0.8995 -0.0788 0.2009 0.048 Uiso 1 1 calc R . .
H39B H -0.9759 0.0219 0.1932 0.048 Uiso 1 1 calc R . .
H39C H -0.7615 0.0362 0.2034 0.048 Uiso 1 1 calc R . .
C40 C -0.7558(8) -0.2388(5) 0.1737(2) 0.0349(14) Uani 1 1 d . . .
H40C H -0.7953 -0.2699 0.2004 0.042 Uiso 1 1 calc R . .
H40B H -0.6969 -0.2849 0.1588 0.042 Uiso 1 1 calc R . .
H40A H -0.8619 -0.2307 0.1556 0.042 Uiso 1 1 calc R . .
C41 C -0.3106(8) -0.2173(5) 0.17693(18) 0.0324(14) Uani 1 1 d . . .
H41C H -0.1885 -0.2289 0.1783 0.039 Uiso 1 1 calc R . .
H41B H -0.3959 -0.2784 0.1877 0.039 Uiso 1 1 calc R . .
H41A H -0.3068 -0.1545 0.1944 0.039 Uiso 1 1 calc R . .
C42 C -0.4807(8) -0.1427(5) 0.11795(19) 0.0295(13) Uani 1 1 d . . .
C43 C -0.4008(8) -0.2145(5) 0.06195(18) 0.0274(12) Uani 1 1 d . . .
C44 C -0.3193(8) -0.2489(5) 0.09734(19) 0.0297(13) Uani 1 1 d . . .
C45 C -0.4077(8) -0.2440(5) 0.01654(19) 0.0285(13) Uani 1 1 d . . .
C46 C -0.4268(8) -0.1734(5) -0.01532(19) 0.0277(12) Uani 1 1 d . . .
C47 C -0.4438(8) -0.2072(5) -0.0581(2) 0.0312(13) Uani 1 1 d . . .
H47A H -0.4615 -0.1609 -0.0798 0.037 Uiso 1 1 calc R . .
C48 C -0.4349(9) -0.3083(5) -0.0691(2) 0.0349(14) Uani 1 1 d . . .
H48A H -0.4432 -0.3299 -0.0983 0.042 Uiso 1 1 calc R . .
C49 C -0.4140(9) -0.3775(5) -0.0377(2) 0.0364(14) Uani 1 1 d . . .
H49A H -0.4077 -0.4463 -0.0452 0.044 Uiso 1 1 calc R . .
C50 C -0.4023(8) -0.3458(5) 0.00445(19) 0.0319(13) Uani 1 1 d . . .
H50A H -0.3905 -0.3940 0.0259 0.038 Uiso 1 1 calc R . .
C51 C -0.1894(8) -0.3140(5) 0.09936(19) 0.0304(13) Uani 1 1 d . . .
C52 C -0.0440(8) -0.2873(5) 0.07391(19) 0.0308(13) Uani 1 1 d . . .
H52A H -0.0298 -0.2274 0.0569 0.037 Uiso 1 1 calc R . .
C53 C 0.0801(8) -0.3477(5) 0.0733(2) 0.0340(14) Uani 1 1 d . . .
H53A H 0.1773 -0.3301 0.0555 0.041 Uiso 1 1 calc R . .
C54 C 0.0613(9) -0.4344(5) 0.0989(2) 0.0373(15) Uani 1 1 d . . .
H54A H 0.1469 -0.4752 0.0990 0.045 Uiso 1 1 calc R . .
C55 C -0.0817(9) -0.4607(5) 0.1240(2) 0.0347(14) Uani 1 1 d . . .
H55A H -0.0936 -0.5197 0.1415 0.042 Uiso 1 1 calc R . .
C56 C -0.2096(9) -0.4021(5) 0.1243(2) 0.0333(14) Uani 1 1 d . . .
H56A H -0.3093 -0.4219 0.1413 0.040 Uiso 1 1 calc R . .
C57 C -0.8873(8) -0.2284(6) -0.0266(2) 0.0365(15) Uani 1 1 d . . .
C58 C -0.9404(10) -0.3314(6) -0.0482(2) 0.0436(16) Uani 1 1 d . . .
H58A H -0.8312 -0.3512 -0.0554 0.065 Uiso 1 1 calc R . .
H58B H -1.0186 -0.3296 -0.0743 0.065 Uiso 1 1 calc R . .
H58C H -1.0074 -0.3831 -0.0293 0.065 Uiso 1 1 calc R . .
C59 C 0.2344(8) -0.7101(5) 0.5275(2) 0.0330(14) Uani 1 1 d . . .
C60 C 0.2700(12) -0.7949(7) 0.5530(3) 0.054(2) Uani 1 1 d . . .
H60A H 0.1816 -0.8613 0.5434 0.081 Uiso 1 1 calc R . .
H60B H 0.2587 -0.7799 0.5831 0.081 Uiso 1 1 calc R . .
H60C H 0.3938 -0.8005 0.5498 0.081 Uiso 1 1 calc R . .
N1 N -0.1178(6) -0.6598(4) 0.42273(15) 0.0264(10) Uani 1 1 d . . .
N2 N -0.3074(6) -0.7215(4) 0.36648(15) 0.0264(10) Uani 1 1 d . . .
N3 N 0.2205(6) -0.5353(4) 0.41810(16) 0.0284(11) Uani 1 1 d . . .
N4 N 0.3443(7) -0.5328(4) 0.35751(15) 0.0296(11) Uani 1 1 d . . .
N12 N -0.7471(7) -0.0327(4) 0.08154(16) 0.0313(11) Uani 1 1 d . . .
N11 N -0.8556(7) -0.0180(4) 0.14305(17) 0.0346(12) Uani 1 1 d . . .
N7 N -0.5001(6) -0.1474(4) 0.07581(15) 0.0274(11) Uani 1 1 d . . .
N8 N -0.3711(7) -0.2027(4) 0.13254(15) 0.0277(11) Uani 1 1 d . . .
N9 N -0.3532(7) 0.0876(4) 0.13590(17) 0.0336(12) Uani 1 1 d . . .
N10 N -0.8426(8) -0.1478(5) -0.00853(18) 0.0397(13) Uani 1 1 d . . .
N6 N 0.2121(7) -0.6435(4) 0.50654(16) 0.0334(12) Uani 1 1 d . . .
N5 N -0.0770(7) -0.4358(4) 0.35577(17) 0.0325(12) Uani 1 1 d . . .
O1 O -0.1355(5) -0.5752(3) 0.50317(12) 0.0272(9) Uani 1 1 d . . .
O2 O 0.0107(5) -0.6735(3) 0.31771(12) 0.0291(9) Uani 1 1 d . . .
O3 O -0.8203(7) -0.5634(6) 0.21581(17) 0.0629(17) Uani 1 1 d . . .
O4 O -0.599(2) -0.4710(9) 0.1746(7) 0.072(5) Uani 0.611(6) 1 d PD A 1
F1 F -0.4374(11) -0.6489(7) 0.1741(3) 0.0626(17) Uiso 0.611(6) 1 d PD A 1
F2 F -0.6904(13) -0.7375(7) 0.2247(3) 0.076(2) Uiso 0.611(6) 1 d PD A 1
O4S O -0.577(4) -0.5033(17) 0.1624(13) 0.072(5) Uani 0.389(6) 1 d PD A 2
F1S F -0.5475(18) -0.7267(10) 0.1741(4) 0.0626(17) Uiso 0.389(6) 1 d PD A 2
F2S F -0.639(2) -0.7560(10) 0.1979(5) 0.076(2) Uiso 0.389(6) 1 d PD A 2
O5 O -0.8292(9) -0.6353(5) 0.14610(17) 0.0650(17) Uani 1 1 d . . .
O6 O -0.2438(8) -0.1396(4) 0.34828(18) 0.0569(14) Uani 1 1 d . . .
O7 O -0.3383(7) 0.0084(4) 0.31784(17) 0.0491(13) Uani 1 1 d . . .
O8 O -0.2388(8) -0.1127(5) 0.27373(17) 0.0562(14) Uani 1 1 d . . .
O9 O -0.4333(6) -0.0750(3) -0.00438(13) 0.0318(9) Uani 1 1 d . . .
O10 O -0.6279(5) -0.1372(3) 0.18281(12) 0.0310(9) Uani 1 1 d . . .
F3 F -0.4615(7) -0.6156(6) 0.23415(15) 0.089(2) Uani 1 1 d . A .
F4 F -0.6434(8) -0.1798(5) 0.33787(19) 0.0887(18) Uani 1 1 d . B .
F5 F -0.5616(9) -0.2736(6) 0.2916(3) 0.077(3) Uani 0.812(15) 1 d PD B 3
F5S F -0.538(4) -0.224(3) 0.2708(9) 0.077(3) Uani 0.188(15) 1 d PD B 4
F6 F -0.6471(7) -0.1377(5) 0.27403(17) 0.0847(18) Uani 1 1 d . B .
S1 S -0.7158(2) -0.57273(15) 0.18226(5) 0.0399(4) Uani 1 1 d D A .
S2 S -0.3184(3) -0.09498(16) 0.31345(7) 0.0527(5) Uani 1 1 d . B .
Cu1 Cu 0.04718(9) -0.55356(6) 0.46095(2) 0.0260(2) Uani 1 1 d . . .
Cu2 Cu -0.58512(10) -0.05008(6) 0.03906(2) 0.0287(2) Uani 1 1 d . . .

loop_
_atom_site_aniso_label
_atom_site_aniso_U_11
_atom_site_aniso_U_22
_atom_site_aniso_U_33
_atom_site_aniso_U_23
_atom_site_aniso_U_13
_atom_site_aniso_U_12
C1 0.022(3) 0.031(3) 0.033(3) 0.002(2) 0.000(2) 0.010(2)
C2 0.021(3) 0.032(3) 0.028(3) 0.009(2) -0.003(2) 0.008(2)
C3 0.025(3) 0.034(3) 0.034(3) 0.003(3) -0.004(2) 0.009(3)
C4 0.033(3) 0.035(3) 0.036(3) 0.013(3) -0.004(3) 0.010(3)
C5 0.032(3) 0.039(4) 0.033(3) 0.013(3) -0.001(3) 0.012(3)
C6 0.029(3) 0.034(3) 0.028(3) 0.011(2) -0.002(2) 0.010(3)
C7 0.021(3) 0.030(3) 0.030(3) 0.003(2) -0.002(2) 0.012(2)
C8 0.029(3) 0.035(3) 0.029(3) 0.005(2) 0.000(2) 0.018(3)
C9 0.022(3) 0.035(3) 0.029(3) 0.004(2) -0.003(2) 0.016(2)
C10 0.030(3) 0.044(4) 0.023(3) 0.005(3) -0.003(2) 0.016(3)
C11 0.022(3) 0.037(3) 0.025(3) 0.011(2) -0.002(2) 0.014(2)
C12 0.027(3) 0.039(3) 0.036(3) 0.004(3) -0.005(3) 0.016(3)
C13 0.034(3) 0.039(4) 0.037(3) 0.005(3) -0.009(3) 0.015(3)
C14 0.023(3) 0.040(4) 0.043(4) 0.016(3) -0.003(3) 0.010(3)
C15 0.028(3) 0.045(4) 0.035(3) 0.010(3) -0.002(3) 0.017(3)
C16 0.029(3) 0.039(3) 0.031(3) 0.006(3) -0.004(2) 0.016(3)
C17 0.023(3) 0.039(3) 0.025(3) 0.012(2) 0.000(2) 0.014(3)
C18 0.022(3) 0.043(4) 0.032(3) 0.005(3) -0.003(2) 0.012(3)
C19 0.024(3) 0.050(4) 0.031(3) 0.004(3) 0.002(2) 0.014(3)
C20 0.032(3) 0.047(4) 0.032(3) 0.008(3) 0.005(3) 0.015(3)
C21 0.026(3) 0.032(3) 0.022(3) 0.003(2) 0.000(2) 0.016(2)
C22 0.033(3) 0.036(3) 0.037(3) 0.002(3) -0.005(3) 0.021(3)
C23 0.018(3) 0.037(3) 0.032(3) 0.006(3) 0.001(2) 0.016(2)
C24 0.040(4) 0.048(4) 0.032(3) 0.012(3) -0.001(3) 0.024(3)
C25 0.051(4) 0.057(4) 0.034(4) 0.019(3) 0.010(3) 0.033(4)
C26 0.038(4) 0.043(4) 0.044(4) 0.014(3) 0.006(3) 0.026(3)
C27 0.031(3) 0.043(4) 0.041(4) 0.008(3) 0.003(3) 0.022(3)
C28 0.037(4) 0.070(5) 0.047(4) 0.000(4) 0.001(3) 0.015(4)
C29 0.082(6) 0.106(8) 0.032(4) -0.008(4) -0.008(4) 0.064(6)
C30 0.024(3) 0.038(3) 0.041(4) 0.007(3) -0.004(3) 0.015(3)
C31 0.028(3) 0.046(4) 0.042(4) 0.004(3) 0.003(3) 0.020(3)
C32 0.022(3) 0.033(3) 0.035(3) 0.006(3) -0.002(2) 0.009(2)
C33 0.025(3) 0.039(3) 0.024(3) 0.010(2) 0.001(2) 0.013(3)
C34 0.022(3) 0.043(4) 0.028(3) 0.007(3) 0.002(2) 0.016(3)
C35 0.029(3) 0.046(4) 0.033(3) 0.010(3) 0.001(3) 0.015(3)
C36 0.038(4) 0.055(4) 0.030(3) -0.003(3) -0.007(3) 0.024(3)
C37 0.028(3) 0.037(3) 0.040(4) 0.004(3) 0.000(3) 0.010(3)
C38 0.029(3) 0.045(4) 0.043(4) 0.011(3) 0.004(3) 0.015(3)
C39 0.037(4) 0.053(4) 0.034(4) 0.005(3) 0.007(3) 0.020(3)
C40 0.026(3) 0.044(4) 0.032(3) 0.007(3) 0.000(3) 0.007(3)
C41 0.032(3) 0.047(4) 0.022(3) 0.009(3) -0.004(2) 0.019(3)
C42 0.024(3) 0.037(3) 0.029(3) 0.009(2) 0.000(2) 0.011(3)
C43 0.023(3) 0.035(3) 0.027(3) 0.009(2) -0.001(2) 0.013(2)
C44 0.025(3) 0.035(3) 0.031(3) 0.005(3) 0.001(2) 0.012(3)
C45 0.026(3) 0.038(3) 0.027(3) 0.005(2) 0.002(2) 0.016(3)
C46 0.024(3) 0.034(3) 0.029(3) 0.010(2) 0.003(2) 0.014(2)
C47 0.030(3) 0.032(3) 0.033(3) 0.006(3) -0.004(2) 0.012(3)
C48 0.036(3) 0.045(4) 0.026(3) 0.003(3) 0.002(3) 0.015(3)
C49 0.036(3) 0.039(4) 0.037(4) 0.004(3) 0.004(3) 0.015(3)
C50 0.030(3) 0.038(3) 0.030(3) 0.012(3) 0.000(2) 0.014(3)
C51 0.029(3) 0.041(3) 0.025(3) 0.009(2) -0.001(2) 0.017(3)
C52 0.031(3) 0.038(3) 0.026(3) 0.008(2) 0.001(2) 0.015(3)
C53 0.026(3) 0.047(4) 0.032(3) 0.002(3) 0.001(2) 0.016(3)
C54 0.037(4) 0.040(4) 0.040(4) 0.003(3) -0.008(3) 0.023(3)
C55 0.039(3) 0.038(3) 0.032(3) 0.012(3) -0.004(3) 0.018(3)
C56 0.032(3) 0.041(4) 0.030(3) 0.010(3) 0.000(3) 0.014(3)
C57 0.026(3) 0.051(4) 0.034(3) 0.016(3) 0.004(3) 0.011(3)
C58 0.048(4) 0.040(4) 0.042(4) 0.004(3) 0.007(3) 0.011(3)
C59 0.024(3) 0.050(4) 0.029(3) 0.008(3) 0.000(2) 0.017(3)
C60 0.062(5) 0.061(5) 0.051(5) 0.027(4) 0.009(4) 0.034(4)
N1 0.021(2) 0.035(3) 0.026(2) 0.010(2) -0.0013(19) 0.013(2)
N2 0.024(2) 0.033(3) 0.024(2) 0.008(2) -0.0008(19) 0.011(2)
N3 0.022(2) 0.033(3) 0.032(3) 0.007(2) -0.002(2) 0.010(2)
N4 0.026(3) 0.042(3) 0.025(3) 0.005(2) 0.002(2) 0.016(2)
N12 0.027(3) 0.040(3) 0.031(3) 0.012(2) -0.003(2) 0.016(2)
N11 0.028(3) 0.046(3) 0.035(3) 0.008(2) 0.005(2) 0.018(2)
N7 0.023(2) 0.037(3) 0.026(2) 0.009(2) 0.0002(19) 0.014(2)
N8 0.027(3) 0.033(3) 0.027(3) 0.006(2) -0.001(2) 0.014(2)
N9 0.028(3) 0.043(3) 0.032(3) 0.011(2) 0.003(2) 0.013(2)
N10 0.034(3) 0.050(4) 0.036(3) 0.008(3) 0.000(2) 0.014(3)
N6 0.030(3) 0.050(3) 0.025(3) 0.007(2) 0.002(2) 0.018(3)
N5 0.029(3) 0.041(3) 0.035(3) 0.009(2) 0.002(2) 0.020(2)
O1 0.028(2) 0.030(2) 0.026(2) 0.0081(16) 0.0018(16) 0.0113(18)
O2 0.031(2) 0.037(2) 0.026(2) 0.0053(17) 0.0020(17) 0.0196(19)
O3 0.039(3) 0.117(5) 0.042(3) -0.002(3) 0.009(2) 0.035(3)
O4 0.041(5) 0.078(9) 0.108(14) 0.051(10) 0.033(5) 0.022(6)
O4S 0.041(5) 0.078(9) 0.108(14) 0.051(10) 0.033(5) 0.022(6)
O5 0.082(4) 0.083(4) 0.042(3) -0.001(3) -0.020(3) 0.051(4)
O6 0.058(3) 0.055(3) 0.059(3) 0.001(3) -0.017(3) 0.025(3)
O7 0.061(3) 0.039(3) 0.056(3) 0.012(2) 0.016(3) 0.025(2)
O8 0.062(3) 0.077(4) 0.043(3) 0.009(3) 0.011(3) 0.039(3)
O9 0.034(2) 0.039(2) 0.028(2) 0.0098(18) 0.0008(17) 0.020(2)
O10 0.029(2) 0.043(2) 0.022(2) 0.0076(18) 0.0016(16) 0.0129(19)
F3 0.061(3) 0.177(6) 0.044(3) 0.011(3) -0.010(2) 0.064(4)
F4 0.082(4) 0.108(5) 0.070(4) 0.008(3) 0.035(3) 0.005(3)
F5 0.060(4) 0.046(4) 0.116(7) -0.022(4) 0.006(4) 0.003(3)
F5S 0.060(4) 0.046(4) 0.116(7) -0.022(4) 0.006(4) 0.003(3)
F6 0.057(3) 0.133(5) 0.062(3) 0.029(3) -0.009(3) 0.025(3)
S1 0.0405(9) 0.0538(11) 0.0351(9) 0.0149(7) 0.0098(7) 0.0270(8)
S2 0.0543(12) 0.0447(10) 0.0586(12) 0.0120(9) -0.0145(9) 0.0176(9)
Cu1 0.0220(4) 0.0350(4) 0.0237(4) 0.0065(3) 0.0006(3) 0.0121(3)
Cu2 0.0277(4) 0.0388(4) 0.0249(4) 0.0103(3) 0.0003(3) 0.0183(3)

loop_
_atom_type_symbol
_atom_type_description
_atom_type_scat_dispersion_real
_atom_type_scat_dispersion_imag
_atom_type_scat_source
C C 0.0033 0.0016 'International Tables Vol C Tables 4.2.6.8 and 6.1.1.4'
H H 0.0000 0.0000 'International Tables Vol C Tables 4.2.6.8 and 6.1.1.4'
N N 0.0061 0.0033 'International Tables Vol C Tables 4.2.6.8 and 6.1.1.4'
O O 0.0106 0.0060 'International Tables Vol C Tables 4.2.6.8 and 6.1.1.4'
F F 0.0171 0.0103 'International Tables Vol C Tables 4.2.6.8 and 6.1.1.4'
S S 0.1246 0.1234 'International Tables Vol C Tables 4.2.6.8 and 6.1.1.4'
Cu Cu 0.3201 1.2651 'International Tables Vol C Tables 4.2.6.8 and 6.1.1.4'

loop_
_geom_angle_atom_site_label_1
_geom_angle_atom_site_label_2
_geom_angle_atom_site_label_3
_geom_angle
_geom_angle_site_symmetry_1
_geom_angle_site_symmetry_3
O1 C1 C6 121.1(5) . .
O1 C1 C2 119.1(5) . .
C6 C1 C2 119.7(6) . .
C3 C2 C1 118.8(5) . .
C3 C2 C7 120.4(5) . .
C1 C2 C7 120.3(5) . .
C4 C3 C2 121.4(6) . .
C4 C3 H3A 119.3 . .
C2 C3 H3A 119.3 . .
C3 C4 C5 119.0(6) . .
C3 C4 H4A 120.5 . .
C5 C4 H4A 120.5 . .
C4 C5 C6 120.6(6) . .
C4 C5 H5A 119.7 . .
C6 C5 H5A 119.7 . .
C1 C6 C5 120.5(6) . .
C1 C6 H6A 119.8 . .
C5 C6 H6A 119.8 . .
N1 C7 C8 108.9(5) . .
N1 C7 C2 120.3(5) . .
C8 C7 C2 130.4(6) . .
C7 C8 N2 104.7(5) . .
C7 C8 C11 128.7(6) . .
N2 C8 C11 126.2(5) . .
N1 C9 N2 109.9(5) . .
N1 C9 C21 125.5(5) . .
N2 C9 C21 124.3(5) . .
N2 C10 H10A 109.5 . .
N2 C10 H10B 109.5 . .
H10A C10 H10B 109.5 . .
N2 C10 H10C 109.5 . .
H10A C10 H10C 109.5 . .
H10B C10 H10C 109.5 . .
C16 C11 C12 118.6(6) . .
C16 C11 C8 117.8(6) . .
C12 C11 C8 123.6(5) . .
C13 C12 C11 119.5(6) . .
C13 C12 H12A 120.3 . .
C11 C12 H12A 120.3 . .
C14 C13 C12 121.4(6) . .
C14 C13 H13A 119.3 . .
C12 C13 H13A 119.3 . .
C13 C14 C15 120.1(6) . .
C13 C14 H14A 120.0 . .
C15 C14 H14A 120.0 . .
C16 C15 C14 119.4(6) . .
C16 C15 H15A 120.3 . .
C14 C15 H15A 120.3 . .
C15 C16 C11 121.0(6) . .
C15 C16 H16A 119.5 . .
C11 C16 H16A 119.5 . .
N3 C17 N4 109.6(5) . .
N3 C17 C21 127.2(5) . .
N4 C17 C21 123.2(5) . .
C19 C18 N3 108.4(5) . .
C19 C18 H18A 125.8 . .
N3 C18 H18A 125.8 . .
C18 C19 N4 107.4(5) . .
C18 C19 H19A 126.3 . .
N4 C19 H19A 126.3 . .
N4 C20 H20C 109.5 . .
N4 C20 H20B 109.5 . .
H20C C20 H20B 109.5 . .
N4 C20 H20A 109.5 . .
H20C C20 H20A 109.5 . .
H20B C20 H20A 109.5 . .
O2 C21 C9 109.7(5) . .
O2 C21 C17 110.6(4) . .
C9 C21 C17 111.6(4) . .
O2 C21 C23 105.1(4) . .
C9 C21 C23 112.5(4) . .
C17 C21 C23 107.1(5) . .
O2 C22 H22C 109.5 . .
O2 C22 H22B 109.5 . .
H22C C22 H22B 109.5 . .
O2 C22 H22A 109.5 . .
H22C C22 H22A 109.5 . .
H22B C22 H22A 109.5 . .
N5 C23 C24 123.7(5) . .
N5 C23 C21 114.1(5) . .
C24 C23 C21 122.2(5) . .
C23 C24 C25 118.0(6) . .
C23 C24 H24A 121.0 . .
C25 C24 H24A 121.0 . .
C26 C25 C24 119.3(6) . .
C26 C25 H25A 120.4 . .
C24 C25 H25A 120.4 . .
C25 C26 C27 118.3(6) . .
C25 C26 H26A 120.8 . .
C27 C26 H26A 120.8 . .
N5 C27 C26 123.1(6) . .
N5 C27 H27A 118.5 . .
C26 C27 H27A 118.5 . .
F5S C28 F5 42.7(17) . .
F5S C28 F4 145.6(18) . .
F5 C28 F4 110.0(8) . .
F5S C28 F6 74.1(19) . .
F5 C28 F6 105.3(7) . .
F4 C28 F6 102.9(6) . .
F5S C28 S2 98.7(16) . .
F5 C28 S2 114.1(6) . .
F4 C28 S2 114.0(6) . .
F6 C28 S2 109.6(6) . .
F3 C29 F2S 118.7(10) . .
F3 C29 F1S 122.7(8) . .
F2S C29 F1S 48.0(9) . .
F3 C29 F1 93.5(7) . .
F2S C29 F1 95.5(10) . .
F1S C29 F1 48.9(7) . .
F3 C29 F2 96.1(7) . .
F2S C29 F2 43.1(8) . .
F1S C29 F2 90.9(9) . .
F1 C29 F2 136.0(9) . .
F3 C29 S1 114.6(7) . .
F2S C29 S1 119.5(9) . .
F1S C29 S1 117.2(7) . .
F1 C29 S1 107.8(6) . .
F2 C29 S1 106.8(6) . .
C31 C30 N12 108.5(5) . .
C31 C30 H30A 125.8 . .
N12 C30 H30A 125.8 . .
C30 C31 N11 106.8(5) . .
C30 C31 H31A 126.6 . .
N11 C31 H31A 126.6 . .
N12 C32 N11 110.3(5) . .
N12 C32 C33 126.6(5) . .
N11 C32 C33 123.0(5) . .
O10 C33 C42 110.7(5) . .
O10 C33 C32 110.2(5) . .
C42 C33 C32 111.7(5) . .
O10 C33 C34 105.5(5) . .
C42 C33 C34 110.8(5) . .
C32 C33 C34 107.7(5) . .
N9 C34 C35 123.7(6) . .
N9 C34 C33 113.7(5) . .
C35 C34 C33 122.6(6) . .
C34 C35 C36 118.1(6) . .
C34 C35 H35A 120.9 . .
C36 C35 H35A 120.9 . .
C37 C36 C35 119.0(6) . .
C37 C36 H36A 120.5 . .
C35 C36 H36A 120.5 . .
C36 C37 C38 118.5(6) . .
C36 C37 H37A 120.7 . .
C38 C37 H37A 120.7 . .
N9 C38 C37 124.0(6) . .
N9 C38 H38A 118.0 . .
C37 C38 H38A 118.0 . .
N11 C39 H39A 109.5 . .
N11 C39 H39B 109.5 . .
H39A C39 H39B 109.5 . .
N11 C39 H39C 109.5 . .
H39A C39 H39C 109.5 . .
H39B C39 H39C 109.5 . .
O10 C40 H40C 109.5 . .
O10 C40 H40B 109.5 . .
H40C C40 H40B 109.5 . .
O10 C40 H40A 109.5 . .
H40C C40 H40A 109.5 . .
H40B C40 H40A 109.5 . .
N8 C41 H41C 109.5 . .
N8 C41 H41B 109.5 . .
H41C C41 H41B 109.5 . .
N8 C41 H41A 109.5 . .
H41C C41 H41A 109.5 . .
H41B C41 H41A 109.5 . .
N7 C42 N8 110.3(5) . .
N7 C42 C33 126.2(5) . .
N8 C42 C33 123.5(5) . .
C44 C43 N7 107.9(5) . .
C44 C43 C45 130.7(5) . .
N7 C43 C45 121.2(5) . .
C43 C44 N8 106.4(5) . .
C43 C44 C51 128.5(6) . .
N8 C44 C51 124.9(5) . .
C50 C45 C46 119.1(5) . .
C50 C45 C43 119.6(5) . .
C46 C45 C43 121.3(5) . .
O9 C46 C47 120.8(5) . .
O9 C46 C45 120.0(5) . .
C47 C46 C45 119.1(6) . .
C48 C47 C46 120.5(5) . .
C48 C47 H47A 119.7 . .
C46 C47 H47A 119.7 . .
C49 C48 C47 120.2(6) . .
C49 C48 H48A 119.9 . .
C47 C48 H48A 119.9 . .
C50 C49 C48 119.6(6) . .
C50 C49 H49A 120.2 . .
C48 C49 H49A 120.2 . .
C49 C50 C45 121.4(6) . .
C49 C50 H50A 119.3 . .
C45 C50 H50A 119.3 . .
C56 C51 C52 119.5(5) . .
C56 C51 C44 122.7(6) . .
C52 C51 C44 117.7(5) . .
C53 C52 C51 120.5(6) . .
C53 C52 H52A 119.7 . .
C51 C52 H52A 119.7 . .
C52 C53 C54 119.7(6) . .
C52 C53 H53A 120.2 . .
C54 C53 H53A 120.2 . .
C55 C54 C53 119.9(6) . .
C55 C54 H54A 120.1 . .
C53 C54 H54A 120.1 . .
C54 C55 C56 121.1(6) . .
C54 C55 H55A 119.4 . .
C56 C55 H55A 119.4 . .
C55 C56 C51 119.3(6) . .
C55 C56 H56A 120.4 . .
C51 C56 H56A 120.4 . .
N10 C57 C58 177.9(7) . .
C57 C58 H58A 109.5 . .
C57 C58 H58B 109.5 . .
H58A C58 H58B 109.5 . .
C57 C58 H58C 109.5 . .
H58A C58 H58C 109.5 . .
H58B C58 H58C 109.5 . .
N6 C59 C60 177.4(7) . .
C59 C60 H60A 109.5 . .
C59 C60 H60B 109.5 . .
H60A C60 H60B 109.5 . .
C59 C60 H60C 109.5 . .
H60A C60 H60C 109.5 . .
H60B C60 H60C 109.5 . .
C9 N1 C7 107.8(5) . .
C9 N1 Cu1 127.2(4) . .
C7 N1 Cu1 121.3(4) . .
C9 N2 C8 108.7(5) . .
C9 N2 C10 127.9(5) . .
C8 N2 C10 123.4(5) . .
C17 N3 C18 107.3(5) . .
C17 N3 Cu1 127.9(4) . .
C18 N3 Cu1 124.8(4) . .
C17 N4 C19 107.2(5) . .
C17 N4 C20 129.0(5) . .
C19 N4 C20 123.5(5) . .
C32 N12 C30 107.2(5) . .
C32 N12 Cu2 126.9(4) . .
C30 N12 Cu2 125.7(4) . .
C32 N11 C31 107.1(5) . .
C32 N11 C39 129.5(5) . .
C31 N11 C39 123.2(5) . .
C42 N7 C43 107.7(4) . .
C42 N7 Cu2 126.7(4) . .
C43 N7 Cu2 123.3(4) . .
C42 N8 C44 107.7(5) . .
C42 N8 C41 128.1(5) . .
C44 N8 C41 124.2(5) . .
C38 N9 C34 116.6(6) . .
C57 N10 Cu2 137.3(5) . .
C59 N6 Cu1 156.7(5) . .
C23 N5 C27 117.7(5) . .
C1 O1 Cu1 130.6(4) . 2_546
C1 O1 Cu1 114.7(3) . .
Cu1 O1 Cu1 101.58(18) 2_546 .
C21 O2 C22 115.5(4) . .
F2S F1S C29 63.3(8) . .
F1S F2S C29 68.8(9) . .
C46 O9 Cu2 121.2(4) . .
C46 O9 Cu2 130.6(4) . 2_455
Cu2 O9 Cu2 101.74(18) . 2_455
C33 O10 C40 116.3(4) . .
C28 F5S F6 56.5(12) . .
C28 F6 F5S 49.4(11) . .
O3 S1 O4S 134.9(13) . .
O3 S1 O4 109.4(7) . .
O4S S1 O4 25.6(14) . .
O3 S1 O5 111.2(4) . .
O4S S1 O5 102.8(18) . .
O4 S1 O5 118.7(10) . .
O3 S1 C29 104.5(3) . .
O4S S1 C29 95.1(13) . .
O4 S1 C29 108.5(8) . .
O5 S1 C29 103.3(4) . .
O6 S2 O7 119.7(3) . .
O6 S2 O8 111.6(3) . .
O7 S2 O8 112.5(3) . .
O6 S2 C28 102.7(4) . .
O7 S2 C28 104.7(4) . .
O8 S2 C28 103.4(4) . .
N1 Cu1 N3 87.7(2) . .
N1 Cu1 O1 158.62(17) . 2_546
N3 Cu1 O1 103.27(19) . 2_546
N1 Cu1 O1 90.42(19) . .
N3 Cu1 O1 178.08(19) . .
O1 Cu1 O1 78.42(18) 2_546 .
N1 Cu1 N6 106.26(19) . .
N3 Cu1 N6 93.49(18) . .
O1 Cu1 N6 91.53(17) 2_546 .
O1 Cu1 N6 87.35(16) . .
N1 Cu1 Cu1 127.01(15) . 2_546
N3 Cu1 Cu1 142.76(16) . 2_546
O1 Cu1 Cu1 39.50(12) 2_546 2_546
O1 Cu1 Cu1 38.92(12) . 2_546
N6 Cu1 Cu1 89.26(13) . 2_546
N7 Cu2 O9 90.39(18) . .
N7 Cu2 N12 88.9(2) . .
O9 Cu2 N12 176.7(2) . .
N7 Cu2 O9 157.23(19) . 2_455
O9 Cu2 O9 78.26(18) . 2_455
N12 Cu2 O9 103.45(19) . 2_455
N7 Cu2 N10 108.9(2) . .
O9 Cu2 N10 86.33(19) . .
N12 Cu2 N10 90.9(2) . .
O9 Cu2 N10 90.19(18) 2_455 .
N7 Cu2 Cu2 127.13(15) . 2_455
O9 Cu2 Cu2 39.53(12) . 2_455
N12 Cu2 Cu2 142.12(14) . 2_455
O9 Cu2 Cu2 38.74(12) 2_455 2_455
N10 Cu2 Cu2 87.78(14) . 2_455

loop_
_geom_bond_atom_site_label_1
_geom_bond_atom_site_label_2
_geom_bond_distance
_geom_bond_site_symmetry_2
C1 O1 1.365(7) .
C1 C6 1.384(8) .
C1 C2 1.403(8) .
C2 C3 1.402(8) .
C2 C7 1.463(8) .
C3 C4 1.384(9) .
C3 H3A 0.9500 .
C4 C5 1.386(9) .
C4 H4A 0.9500 .
C5 C6 1.393(9) .
C5 H5A 0.9500 .
C6 H6A 0.9500 .
C7 N1 1.371(8) .
C7 C8 1.388(8) .
C8 N2 1.398(8) .
C8 C11 1.457(8) .
C9 N1 1.330(7) .
C9 N2 1.344(8) .
C9 C21 1.523(8) .
C10 N2 1.480(7) .
C10 H10A 0.9800 .
C10 H10B 0.9800 .
C10 H10C 0.9800 .
C11 C16 1.401(9) .
C11 C12 1.405(9) .
C12 C13 1.379(9) .
C12 H12A 0.9500 .
C13 C14 1.373(10) .
C13 H13A 0.9500 .
C14 C15 1.387(9) .
C14 H14A 0.9500 .
C15 C16 1.384(9) .
C15 H15A 0.9500 .
C16 H16A 0.9500 .
C17 N3 1.331(8) .
C17 N4 1.358(8) .
C17 C21 1.531(8) .
C18 C19 1.354(9) .
C18 N3 1.372(8) .
C18 H18A 0.9500 .
C19 N4 1.370(8) .
C19 H19A 0.9500 .
C20 N4 1.468(8) .
C20 H20C 0.9800 .
C20 H20B 0.9800 .
C20 H20A 0.9800 .
C21 O2 1.431(7) .
C21 C23 1.548(7) .
C22 O2 1.432(7) .
C22 H22C 0.9800 .
C22 H22B 0.9800 .
C22 H22A 0.9800 .
C23 N5 1.336(8) .
C23 C24 1.379(9) .
C24 C25 1.392(9) .
C24 H24A 0.9500 .
C25 C26 1.383(10) .
C25 H25A 0.9500 .
C26 C27 1.389(9) .
C26 H26A 0.9500 .
C27 N5 1.337(8) .
C27 H27A 0.9500 .
C28 F5S 1.254(19) .
C28 F5 1.301(10) .
C28 F4 1.302(10) .
C28 F6 1.378(9) .
C28 S2 1.811(8) .
C29 F3 1.288(10) .
C29 F2S 1.289(13) .
C29 F1S 1.345(12) .
C29 F1 1.416(10) .
C29 F2 1.448(11) .
C29 S1 1.799(8) .
C30 C31 1.363(9) .
C30 N12 1.369(7) .
C30 H30A 0.9500 .
C31 N11 1.378(8) .
C31 H31A 0.9500 .
C32 N12 1.327(8) .
C32 N11 1.349(8) .
C32 C33 1.534(7) .
C33 O10 1.415(7) .
C33 C42 1.530(9) .
C33 C34 1.544(9) .
C34 N9 1.346(8) .
C34 C35 1.372(9) .
C35 C36 1.397(10) .
C35 H35A 0.9500 .
C36 C37 1.370(10) .
C36 H36A 0.9500 .
C37 C38 1.378(9) .
C37 H37A 0.9500 .
C38 N9 1.334(9) .
C38 H38A 0.9500 .
C39 N11 1.473(8) .
C39 H39A 0.9800 .
C39 H39B 0.9800 .
C39 H39C 0.9800 .
C40 O10 1.444(8) .
C40 H40C 0.9800 .
C40 H40B 0.9800 .
C40 H40A 0.9800 .
C41 N8 1.467(7) .
C41 H41C 0.9800 .
C41 H41B 0.9800 .
C41 H41A 0.9800 .
C42 N7 1.321(8) .
C42 N8 1.354(7) .
C43 C44 1.373(8) .
C43 N7 1.394(7) .
C43 C45 1.469(8) .
C44 N8 1.392(8) .
C44 C51 1.471(8) .
C45 C50 1.403(9) .
C45 C46 1.406(8) .
C46 O9 1.352(7) .
C46 C47 1.396(9) .
C47 C48 1.394(9) .
C47 H47A 0.9500 .
C48 C49 1.387(9) .
C48 H48A 0.9500 .
C49 C50 1.372(9) .
C49 H49A 0.9500 .
C50 H50A 0.9500 .
C51 C56 1.398(8) .
C51 C52 1.398(9) .
C52 C53 1.391(8) .
C52 H52A 0.9500 .
C53 C54 1.396(9) .
C53 H53A 0.9500 .
C54 C55 1.377(10) .
C54 H54A 0.9500 .
C55 C56 1.396(8) .
C55 H55A 0.9500 .
C56 H56A 0.9500 .
C57 N10 1.152(9) .
C57 C58 1.451(10) .
C58 H58A 0.9800 .
C58 H58B 0.9800 .
C58 H58C 0.9800 .
C59 N6 1.148(8) .
C59 C60 1.460(9) .
C60 H60A 0.9800 .
C60 H60B 0.9800 .
C60 H60C 0.9800 .
N1 Cu1 1.937(5) .
N3 Cu1 1.944(5) .
N12 Cu2 1.947(5) .
N7 Cu2 1.943(4) .
N10 Cu2 2.422(6) .
N6 Cu1 2.365(5) .
O1 Cu1 1.954(4) 2_546
O1 Cu1 1.978(4) .
O3 S1 1.400(5) .
O4 S1 1.442(10) .
O4S S1 1.408(14) .
F1S F2S 1.072(18) .
O5 S1 1.466(6) .
O6 S2 1.403(5) .
O7 S2 1.417(5) .
O8 S2 1.478(6) .
O9 Cu2 1.944(4) .
O9 Cu2 1.977(4) 2_455
F5S F6 1.59(3) .
Cu1 O1 1.954(4) 2_546
Cu1 Cu1 3.0471(14) 2_546
Cu2 O9 1.977(4) 2_455
Cu2 Cu2 3.0416(14) 2_455

loop_
_geom_torsion_atom_site_label_1
_geom_torsion_atom_site_label_2
_geom_torsion_atom_site_label_3
_geom_torsion_atom_site_label_4
_geom_torsion
_geom_torsion_site_symmetry_1
_geom_torsion_site_symmetry_4
O1 C1 C2 C3 174.6(5) . .
C6 C1 C2 C3 -2.8(8) . .
O1 C1 C2 C7 2.3(8) . .
C6 C1 C2 C7 -175.1(5) . .
C1 C2 C3 C4 1.6(9) . .
C7 C2 C3 C4 173.8(5) . .
C2 C3 C4 C5 0.4(9) . .
C3 C4 C5 C6 -1.2(9) . .
O1 C1 C6 C5 -175.2(5) . .
C2 C1 C6 C5 2.1(9) . .
C4 C5 C6 C1 -0.1(9) . .
C3 C2 C7 N1 -129.4(6) . .
C1 C2 C7 N1 42.7(8) . .
C3 C2 C7 C8 42.3(9) . .
C1 C2 C7 C8 -145.5(6) . .
N1 C7 C8 N2 0.5(6) . .
C2 C7 C8 N2 -172.0(6) . .
N1 C7 C8 C11 -172.7(5) . .
C2 C7 C8 C11 14.8(10) . .
C7 C8 C11 C16 43.3(8) . .
N2 C8 C11 C16 -128.5(6) . .
C7 C8 C11 C12 -135.8(6) . .
N2 C8 C11 C12 52.4(8) . .
C16 C11 C12 C13 1.6(8) . .
C8 C11 C12 C13 -179.4(5) . .
C11 C12 C13 C14 -1.7(9) . .
C12 C13 C14 C15 -0.2(9) . .
C13 C14 C15 C16 2.3(9) . .
C14 C15 C16 C11 -2.4(8) . .
C12 C11 C16 C15 0.5(8) . .
C8 C11 C16 C15 -178.6(5) . .
N3 C18 C19 N4 -0.2(7) . .
N1 C9 C21 O2 129.7(6) . .
N2 C9 C21 O2 -43.7(7) . .
N1 C9 C21 C17 6.8(8) . .
N2 C9 C21 C17 -166.7(5) . .
N1 C9 C21 C23 -113.7(6) . .
N2 C9 C21 C23 72.9(7) . .
N3 C17 C21 O2 -144.2(6) . .
N4 C17 C21 O2 37.6(7) . .
N3 C17 C21 C9 -21.8(8) . .
N4 C17 C21 C9 160.0(5) . .
N3 C17 C21 C23 101.8(7) . .
N4 C17 C21 C23 -76.4(7) . .
O2 C21 C23 N5 178.0(5) . .
C9 C21 C23 N5 58.7(7) . .
C17 C21 C23 N5 -64.3(6) . .
O2 C21 C23 C24 -4.7(8) . .
C9 C21 C23 C24 -124.1(6) . .
C17 C21 C23 C24 112.9(6) . .
N5 C23 C24 C25 1.0(10) . .
C21 C23 C24 C25 -176.0(6) . .
C23 C24 C25 C26 -0.2(10) . .
C24 C25 C26 C27 0.1(10) . .
C25 C26 C27 N5 -0.8(10) . .
N12 C30 C31 N11 1.2(8) . .
N12 C32 C33 O10 -148.3(6) . .
N11 C32 C33 O10 35.6(8) . .
N12 C32 C33 C42 -24.8(9) . .
N11 C32 C33 C42 159.1(6) . .
N12 C32 C33 C34 97.1(7) . .
N11 C32 C33 C34 -79.0(7) . .
O10 C33 C34 N9 -178.6(5) . .
C42 C33 C34 N9 61.5(6) . .
C32 C33 C34 N9 -60.9(6) . .
O10 C33 C34 C35 1.4(7) . .
C42 C33 C34 C35 -118.5(6) . .
C32 C33 C34 C35 119.1(6) . .
N9 C34 C35 C36 0.0(9) . .
C33 C34 C35 C36 -180.0(5) . .
C34 C35 C36 C37 0.9(9) . .
C35 C36 C37 C38 -0.6(9) . .
C36 C37 C38 N9 -0.6(10) . .
O10 C33 C42 N7 139.8(6) . .
C32 C33 C42 N7 16.6(9) . .
C34 C33 C42 N7 -103.5(7) . .
O10 C33 C42 N8 -40.4(8) . .
C32 C33 C42 N8 -163.6(6) . .
C34 C33 C42 N8 76.2(7) . .
N7 C43 C44 N8 0.4(7) . .
C45 C43 C44 N8 -174.2(6) . .
N7 C43 C44 C51 -174.7(6) . .
C45 C43 C44 C51 10.8(11) . .
C44 C43 C45 C50 30.1(10) . .
N7 C43 C45 C50 -143.8(6) . .
C44 C43 C45 C46 -152.5(6) . .
N7 C43 C45 C46 33.6(9) . .
C50 C45 C46 O9 179.6(5) . .
C43 C45 C46 O9 2.2(8) . .
C50 C45 C46 C47 1.3(9) . .
C43 C45 C46 C47 -176.1(5) . .
O9 C46 C47 C48 179.3(6) . .
C45 C46 C47 C48 -2.4(9) . .
C46 C47 C48 C49 1.7(10) . .
C47 C48 C49 C50 0.1(10) . .
C48 C49 C50 C45 -1.3(10) . .
C46 C45 C50 C49 0.5(9) . .
C43 C45 C50 C49 178.0(6) . .
C43 C44 C51 C56 -131.5(7) . .
N8 C44 C51 C56 54.3(9) . .
C43 C44 C51 C52 46.3(9) . .
N8 C44 C51 C52 -127.9(7) . .
C56 C51 C52 C53 0.0(9) . .
C44 C51 C52 C53 -177.9(6) . .
C51 C52 C53 C54 -1.3(9) . .
C52 C53 C54 C55 1.2(10) . .
C53 C54 C55 C56 0.2(10) . .
C54 C55 C56 C51 -1.4(10) . .
C52 C51 C56 C55 1.3(9) . .
C44 C51 C56 C55 179.1(6) . .
N2 C9 N1 C7 0.7(6) . .
C21 C9 N1 C7 -173.6(5) . .
N2 C9 N1 Cu1 -157.4(4) . .
C21 C9 N1 Cu1 28.3(8) . .
C8 C7 N1 C9 -0.8(6) . .
C2 C7 N1 C9 172.6(5) . .
C8 C7 N1 Cu1 158.9(4) . .
C2 C7 N1 Cu1 -27.7(7) . .
N1 C9 N2 C8 -0.4(6) . .
C21 C9 N2 C8 174.0(5) . .
N1 C9 N2 C10 179.8(5) . .
C21 C9 N2 C10 -5.8(9) . .
C7 C8 N2 C9 -0.1(6) . .
C11 C8 N2 C9 173.3(5) . .
C7 C8 N2 C10 179.7(5) . .
C11 C8 N2 C10 -6.9(9) . .
N4 C17 N3 C18 -1.5(7) . .
C21 C17 N3 C18 -180.0(5) . .
N4 C17 N3 Cu1 179.6(4) . .
C21 C17 N3 Cu1 1.2(9) . .
C19 C18 N3 C17 1.0(7) . .
C19 C18 N3 Cu1 180.0(4) . .
N3 C17 N4 C19 1.4(7) . .
C21 C17 N4 C19 179.9(5) . .
N3 C17 N4 C20 -172.7(6) . .
C21 C17 N4 C20 5.8(9) . .
C18 C19 N4 C17 -0.7(7) . .
C18 C19 N4 C20 173.8(6) . .
N11 C32 N12 C30 -1.3(7) . .
C33 C32 N12 C30 -177.8(6) . .
N11 C32 N12 Cu2 174.8(4) . .
C33 C32 N12 Cu2 -1.7(9) . .
C31 C30 N12 C32 0.0(7) . .
C31 C30 N12 Cu2 -176.1(5) . .
N12 C32 N11 C31 2.0(7) . .
C33 C32 N11 C31 178.7(6) . .
N12 C32 N11 C39 -173.2(6) . .
C33 C32 N11 C39 3.5(10) . .
C30 C31 N11 C32 -2.0(7) . .
C30 C31 N11 C39 173.6(6) . .
N8 C42 N7 C43 0.7(7) . .
C33 C42 N7 C43 -179.5(6) . .
N8 C42 N7 Cu2 -162.2(4) . .
C33 C42 N7 Cu2 17.6(9) . .
C44 C43 N7 C42 -0.7(7) . .
C45 C43 N7 C42 174.5(6) . .
C44 C43 N7 Cu2 162.9(4) . .
C45 C43 N7 Cu2 -21.9(8) . .
N7 C42 N8 C44 -0.5(7) . .
C33 C42 N8 C44 179.7(6) . .
N7 C42 N8 C41 178.3(6) . .
C33 C42 N8 C41 -1.5(10) . .
C43 C44 N8 C42 0.1(7) . .
C51 C44 N8 C42 175.3(6) . .
C43 C44 N8 C41 -178.8(6) . .
C51 C44 N8 C41 -3.5(10) . .
C37 C38 N9 C34 1.4(9) . .
C35 C34 N9 C38 -1.1(9) . .
C33 C34 N9 C38 178.9(5) . .
C58 C57 N10 Cu2 34(22) . .
C60 C59 N6 Cu1 131(17) . .
C24 C23 N5 C27 -1.5(9) . .
C21 C23 N5 C27 175.6(5) . .
C26 C27 N5 C23 1.4(9) . .
C6 C1 O1 Cu1 -8.7(8) . 2_546
C2 C1 O1 Cu1 174.0(4) . 2_546
C6 C1 O1 Cu1 124.7(5) . .
C2 C1 O1 Cu1 -52.7(6) . .
C9 C21 O2 C22 -56.8(6) . .
C17 C21 O2 C22 66.7(6) . .
C23 C21 O2 C22 -178.0(5) . .
F3 C29 F1S F2S 101.0(14) . .
F1 C29 F1S F2S 163.2(14) . .
F2 C29 F1S F2S 3.1(11) . .
S1 C29 F1S F2S -106.4(12) . .
F3 C29 F2S F1S -109.6(12) . .
F1 C29 F2S F1S -12.7(11) . .
F2 C29 F2S F1S -175.4(17) . .
S1 C29 F2S F1S 101.4(11) . .
C47 C46 O9 Cu2 132.4(5) . .
C45 C46 O9 Cu2 -45.9(7) . .
C47 C46 O9 Cu2 -14.1(8) . 2_455
C45 C46 O9 Cu2 167.6(4) . 2_455
C42 C33 O10 C40 -56.5(6) . .
C32 C33 O10 C40 67.6(6) . .
C34 C33 O10 C40 -176.4(4) . .
F5 C28 F5S F6 136(2) . .
F4 C28 F5S F6 90(3) . .
S2 C28 F5S F6 -108.0(7) . .
F5 C28 F6 F5S -29.4(17) . .
F4 C28 F6 F5S -144.6(19) . .
S2 C28 F6 F5S 93.8(18) . .
F3 C29 S1 O3 -64.1(7) . .
F2S C29 S1 O3 86.1(11) . .
F1S C29 S1 O3 141.0(9) . .
F1 C29 S1 O3 -166.7(6) . .
F2 C29 S1 O3 41.0(7) . .
F3 C29 S1 O4S 75.0(17) . .
F2S C29 S1 O4S -134.8(19) . .
F1S C29 S1 O4S -79.9(19) . .
F1 C29 S1 O4S -27.6(17) . .
F2 C29 S1 O4S -179.9(17) . .
F3 C29 S1 O4 52.6(11) . .
F2S C29 S1 O4 -157.2(14) . .
F1S C29 S1 O4 -102.2(13) . .
F1 C29 S1 O4 -49.9(11) . .
F2 C29 S1 O4 157.7(11) . .
F3 C29 S1 O5 179.4(6) . .
F2S C29 S1 O5 -30.4(11) . .
F1S C29 S1 O5 24.6(10) . .
F1 C29 S1 O5 76.9(7) . .
F2 C29 S1 O5 -75.5(7) . .
F5S C28 S2 O6 -110(2) . .
F5 C28 S2 O6 -67.8(8) . .
F4 C28 S2 O6 59.7(7) . .
F6 C28 S2 O6 174.3(6) . .
F5S C28 S2 O7 125(2) . .
F5 C28 S2 O7 166.4(7) . .
F4 C28 S2 O7 -66.0(7) . .
F6 C28 S2 O7 48.6(6) . .
F5S C28 S2 O8 7(2) . .
F5 C28 S2 O8 48.4(8) . .
F4 C28 S2 O8 176.0(6) . .
F6 C28 S2 O8 -69.4(6) . .
C9 N1 Cu1 N3 -37.9(5) . .
C7 N1 Cu1 N3 166.6(4) . .
C9 N1 Cu1 O1 83.9(7) . 2_546
C7 N1 Cu1 O1 -71.6(7) . 2_546
C9 N1 Cu1 O1 141.8(5) . .
C7 N1 Cu1 O1 -13.7(4) . .
C9 N1 Cu1 N6 -130.9(4) . .
C7 N1 Cu1 N6 73.6(4) . .
C9 N1 Cu1 Cu1 127.4(4) . 2_546
C7 N1 Cu1 Cu1 -28.1(5) . 2_546
C17 N3 Cu1 N1 23.4(5) . .
C18 N3 Cu1 N1 -155.3(5) . .
C17 N3 Cu1 O1 -138.1(5) . 2_546
C18 N3 Cu1 O1 43.2(5) . 2_546
C17 N3 Cu1 O1 14(6) . .
C18 N3 Cu1 O1 -165(5) . .
C17 N3 Cu1 N6 129.5(5) . .
C18 N3 Cu1 N6 -49.2(5) . .
C17 N3 Cu1 Cu1 -137.1(4) . 2_546
C18 N3 Cu1 Cu1 44.2(6) . 2_546
C1 O1 Cu1 N1 52.7(4) . .
Cu1 O1 Cu1 N1 -161.63(18) 2_546 .
C1 O1 Cu1 N3 62(5) . .
Cu1 O1 Cu1 N3 -152(5) 2_546 .
C1 O1 Cu1 O1 -145.7(4) . 2_546
Cu1 O1 Cu1 O1 0.0 2_546 2_546
C1 O1 Cu1 N6 -53.6(4) . .
Cu1 O1 Cu1 N6 92.11(19) 2_546 .
C1 O1 Cu1 Cu1 -145.7(4) . 2_546
C59 N6 Cu1 N1 -39.0(13) . .
C59 N6 Cu1 N3 -127.6(13) . .
C59 N6 Cu1 O1 129.0(13) . 2_546
C59 N6 Cu1 O1 50.7(13) . .
C59 N6 Cu1 Cu1 89.6(13) . 2_546
C42 N7 Cu2 O9 149.0(5) . .
C43 N7 Cu2 O9 -11.4(5) . .
C42 N7 Cu2 N12 -34.2(5) . .
C43 N7 Cu2 N12 165.4(5) . .
C42 N7 Cu2 O9 89.6(7) . 2_455
C43 N7 Cu2 O9 -70.8(7) . 2_455
C42 N7 Cu2 N10 -124.8(5) . .
C43 N7 Cu2 N10 74.8(5) . .
C42 N7 Cu2 Cu2 133.2(4) . 2_455
C43 N7 Cu2 Cu2 -27.2(5) . 2_455
C46 O9 Cu2 N7 45.2(4) . .
Cu2 O9 Cu2 N7 -160.1(2) 2_455 .
C46 O9 Cu2 N12 -33(3) . .
Cu2 O9 Cu2 N12 122(3) 2_455 .
C46 O9 Cu2 O9 -154.7(5) . 2_455
Cu2 O9 Cu2 O9 0.0 2_455 2_455
C46 O9 Cu2 N10 -63.7(4) . .
Cu2 O9 Cu2 N10 91.0(2) 2_455 .
C46 O9 Cu2 Cu2 -154.7(5) . 2_455
C32 N12 Cu2 N7 26.4(6) . .
C30 N12 Cu2 N7 -158.3(5) . .
C32 N12 Cu2 O9 104(3) . .
C30 N12 Cu2 O9 -80(3) . .
C32 N12 Cu2 O9 -134.3(5) . 2_455
C30 N12 Cu2 O9 41.0(6) . 2_455
C32 N12 Cu2 N10 135.3(5) . .
C30 N12 Cu2 N10 -49.4(5) . .
C32 N12 Cu2 Cu2 -137.2(4) . 2_455
C30 N12 Cu2 Cu2 38.1(7) . 2_455
C57 N10 Cu2 N7 -36.2(8) . .
C57 N10 Cu2 O9 53.0(8) . .
C57 N10 Cu2 N12 -125.3(8) . .
C57 N10 Cu2 O9 131.2(8) . 2_455
C57 N10 Cu2 Cu2 92.5(8) . 2_455
